data_7716902
loop_
_publ_author_name
'&#xc1;lvarez-Miguel, Luc&#xed;a'
'Del Carmen-Rodr&#xed;guez, Clara'
'Valle, Mar&#xed;a'
'&#xc1;lvarez, Celedonio M'
'Mart&#xed;n-&#xc1;lvarez, Jos&#xe9; M'
'Garc&#xed;a-Rodr&#xed;guez, Ra&#xfa;l'
'Miguel, Daniel'

_publ_section_title
;
 Synthesis and reactivity of air stable Ni(II) complexes with isocyanides
 and dialkyldithiophosphate ligands: acyclic diaminocarbene formation.
;
_journal_issue 36
_journal_name_full 'Dalton transactions (Cambridge, England : 2003)'
_journal_page_first 15101
_journal_page_last 15112
_journal_paper_doi 10.1039/d4dt01915f
_journal_volume 53
_journal_year 2024
_chemical_formula_sum 'C14 H19 Cl4 F2 N O5 Sn'
_chemical_formula_weight 579.79
_space_group_IT_number 14
_space_group_name_Hall '-P 2yn'
_space_group_name_H-M_alt 'P 1 21/n 1'
_symmetry_cell_setting monoclinic
_symmetry_space_group_name_H-M 'P 1 21/n 1'
_atom_sites_solution_hydrogens geom
_atom_sites_solution_primary direct
_atom_sites_solution_secondary difmap
_audit_block_doi 10.5517/cc7q9cl
_audit_creation_method SHELXL-97
_audit_update_record
;
2004-01-29 deposited with the CCDC.	2024-08-26 downloaded from the CCDC.
;
_cell_angle_alpha 90.00
_cell_angle_beta 102.993(2)
_cell_angle_gamma 90.00
_cell_formula_units_Z 4
_cell_length_a 10.4879(11)
_cell_length_b 18.8071(19)
_cell_length_c 10.7203(11)
_cell_measurement_reflns_used 7168
_cell_measurement_temperature 150(2)
_cell_measurement_theta_max 28.39
_cell_measurement_theta_min 2.23
_cell_volume 2060.4(4)
_computing_cell_refinement 'Bruker SMART'
_computing_data_collection 'Bruker SMART'
_computing_data_reduction 'Bruker SAINT'
_computing_molecular_graphics 'Bruker SHELXTL'
_computing_publication_material 'Bruker SHELXTL'
_computing_structure_refinement 'SHELXL-97 (Sheldrick, 1997)'
_computing_structure_solution 'SHELXS-97 (Sheldrick, 1990)'
_diffrn_ambient_temperature 150(2)
_diffrn_measured_fraction_theta_full 0.994
_diffrn_measured_fraction_theta_max 0.994
_diffrn_measurement_device_type 'CCD area detector'
_diffrn_measurement_method 'phi and omega scans'
_diffrn_radiation_monochromator graphite
_diffrn_radiation_source 'fine-focus sealed tube'
_diffrn_radiation_type MoK\a
_diffrn_radiation_wavelength 0.71073
_diffrn_reflns_av_R_equivalents 0.0261
_diffrn_reflns_av_sigmaI/netI 0.0253
_diffrn_reflns_limit_h_max 11
_diffrn_reflns_limit_h_min -12
_diffrn_reflns_limit_k_max 21
_diffrn_reflns_limit_k_min -23
_diffrn_reflns_limit_l_max 13
_diffrn_reflns_limit_l_min -13
_diffrn_reflns_number 10971
_diffrn_reflns_theta_full 26.00
_diffrn_reflns_theta_max 26.00
_diffrn_reflns_theta_min 2.17
_exptl_absorpt_coefficient_mu 1.802
_exptl_absorpt_correction_T_max 0.89
_exptl_absorpt_correction_T_min 0.80
_exptl_absorpt_correction_type empirical
_exptl_absorpt_process_details
;
absorption correction based on 5879 reflections (SADABS); Rint 0.034 before
correction and 0.014 after.
;
_exptl_crystal_colour colourless
_exptl_crystal_density_diffrn 1.869
_exptl_crystal_density_method 'not measured'
_exptl_crystal_description block
_exptl_crystal_F_000 1144
_exptl_crystal_size_max 0.30
_exptl_crystal_size_mid 0.29
_exptl_crystal_size_min 0.19
_refine_diff_density_max 0.710
_refine_diff_density_min -0.336
_refine_diff_density_rms 0.077
_refine_ls_extinction_method none
_refine_ls_goodness_of_fit_ref 1.058
_refine_ls_hydrogen_treatment mixed
_refine_ls_matrix_type full
_refine_ls_number_parameters 247
_refine_ls_number_reflns 4033
_refine_ls_number_restraints 0
_refine_ls_restrained_S_all 1.058
_refine_ls_R_factor_all 0.0278
_refine_ls_R_factor_gt 0.0254
_refine_ls_shift/su_max 0.001
_refine_ls_shift/su_mean 0.000
_refine_ls_structure_factor_coef Fsqd
_refine_ls_weighting_details 'calc w=1/[\s^2^(Fo^2^)+(0.0328P)^2^+1.0826P] where P=(Fo^2^+2Fc^2^)/3'
_refine_ls_weighting_scheme calc
_refine_ls_wR_factor_gt 0.0639
_refine_ls_wR_factor_ref 0.0651
_reflns_number_gt 3761
_reflns_number_total 4033
_reflns_threshold_expression >2sigma(I)
_cod_data_source_file d4dt01915f2.cif
_cod_data_source_block 6a
_cod_depositor_comments
;
The following automatic conversions were performed:

data item '_symmetry_cell_setting' value 'Monoclinic' was changed to
'monoclinic' in accordance with the
/home/data/users/saulius/crontab/automatic-downloads/rss-feeds/RSC/lib/dictionaries/cif_core.dic
dictionary named 'cif_core.dic' version 2.4.2 last updated on
2011-04-26.

Automatic conversion script
Id: cif_fix_values 8170 2020-07-09 18:12:32Z antanas 

 Adding full bibliography for 7716902--7716918.cif.
;
_cod_original_sg_symbol_H-M P2(1)/n
_cod_database_code 7716902

loop_
_symmetry_equiv_pos_as_xyz
'x, y, z'
'-x+1/2, y+1/2, -z+1/2'
'-x, -y, -z'
'x-1/2, -y-1/2, z-1/2'

loop_
_atom_site_label
_atom_site_type_symbol
_atom_site_fract_x
_atom_site_fract_y
_atom_site_fract_z
_atom_site_U_iso_or_equiv
_atom_site_adp_type
_atom_site_occupancy
_atom_site_symmetry_multiplicity
_atom_site_calc_flag
_atom_site_refinement_flags
_atom_site_disorder_assembly
_atom_site_disorder_group
Sn1 Sn 0.732849(17) 0.482949(9) 0.775439(15) 0.02270(7) Uani 1 1 d . . .
Cl1 Cl 0.50709(7) 0.50333(4) 0.70984(8) 0.04142(18) Uani 1 1 d . . .
Cl2 Cl 0.74585(7) 0.52387(3) 0.98742(6) 0.02899(15) Uani 1 1 d . . .
Cl3 Cl 0.74903(7) 0.42475(4) 0.58570(6) 0.03208(16) Uani 1 1 d . . .
Cl4 Cl 0.82018(9) 0.58959(4) 0.71858(7) 0.0439(2) Uani 1 1 d . . .
F1 F 0.78495(15) 0.23688(8) 0.87737(14) 0.0310(3) Uani 1 1 d . . .
F2 F 0.88786(17) 0.25825(9) 0.72809(14) 0.0376(4) Uani 1 1 d . . .
N1 N 0.6762(2) 0.34931(11) 1.04422(19) 0.0230(4) Uani 1 1 d . . .
O1 O 1.12119(18) 0.24508(10) 0.92390(18) 0.0307(4) Uani 1 1 d . . .
O2 O 0.93782(17) 0.44521(9) 0.84473(16) 0.0230(4) Uani 1 1 d . . .
O3 O 1.06855(18) 0.36946(9) 0.77628(17) 0.0286(4) Uani 1 1 d . . .
O4 O 0.87694(16) 0.34858(9) 1.00860(15) 0.0189(3) Uani 1 1 d . . .
O5 O 0.70338(16) 0.37991(9) 0.84833(15) 0.0212(4) Uani 1 1 d . . .
C1 C 1.0874(2) 0.29510(14) 1.0102(2) 0.0244(5) Uani 1 1 d . . .
H1 H 1.1558 0.3319 1.0421 0.029 Uiso 1 1 calc R . .
C2 C 0.9553(2) 0.32511(13) 0.9250(2) 0.0187(5) Uani 1 1 d . . .
C3 C 0.9025(3) 0.25417(14) 0.8545(2) 0.0259(5) Uani 1 1 d . . .
C4 C 1.0109(3) 0.20043(14) 0.9156(3) 0.0288(6) Uani 1 1 d . . .
H4 H 1.0124 0.1555 0.8661 0.035 Uiso 1 1 calc R . .
C5 C 1.0033(3) 0.19049(15) 1.0527(3) 0.0327(6) Uani 1 1 d . . .
H5 H 0.9709 0.1503 1.0895 0.039 Uiso 1 1 calc R . .
C6 C 1.0520(2) 0.25047(15) 1.1120(2) 0.0274(6) Uani 1 1 d . . .
H6 H 1.0618 0.2621 1.1999 0.033 Uiso 1 1 calc R . .
C7 C 0.9840(2) 0.38575(13) 0.8422(2) 0.0211(5) Uani 1 1 d . . .
C8 C 1.1058(3) 0.42550(16) 0.6945(3) 0.0352(7) Uani 1 1 d . . .
H8A H 1.0274 0.4431 0.6326 0.042 Uiso 1 1 calc R . .
H8B H 1.1469 0.4660 0.7477 0.042 Uiso 1 1 calc R . .
C9 C 1.1970(5) 0.3944(2) 0.6277(4) 0.0737(13) Uani 1 1 d . . .
H9A H 1.2719 0.3749 0.6899 0.111 Uiso 1 1 calc R . .
H9B H 1.2275 0.4310 0.5761 0.111 Uiso 1 1 calc R . .
H9C H 1.1536 0.3563 0.5716 0.111 Uiso 1 1 calc R . .
C10 C 0.7476(2) 0.36033(12) 0.9620(2) 0.0200(5) Uani 1 1 d . . .
C11 C 0.5366(3) 0.36802(15) 1.0106(3) 0.0313(6) Uani 1 1 d . . .
H11A H 0.5235 0.4087 0.9506 0.038 Uiso 1 1 calc R . .
H11B H 0.5085 0.3829 1.0889 0.038 Uiso 1 1 calc R . .
C12 C 0.4536(3) 0.30654(18) 0.9499(3) 0.0426(7) Uani 1 1 d . . .
H12A H 0.4763 0.2943 0.8687 0.064 Uiso 1 1 calc R . .
H12B H 0.3610 0.3199 0.9338 0.064 Uiso 1 1 calc R . .
H12C H 0.4695 0.2655 1.0075 0.064 Uiso 1 1 calc R . .
C13 C 0.7291(3) 0.31724(14) 1.1705(2) 0.0275(6) Uani 1 1 d . . .
H13A H 0.7965 0.2817 1.1627 0.033 Uiso 1 1 calc R . .
H13B H 0.6580 0.2922 1.1994 0.033 Uiso 1 1 calc R . .
C14 C 0.7889(3) 0.37190(16) 1.2694(3) 0.0362(7) Uani 1 1 d . . .
H14A H 0.8641 0.3941 1.2447 0.054 Uiso 1 1 calc R . .
H14B H 0.8178 0.3488 1.3528 0.054 Uiso 1 1 calc R . .
H14C H 0.7236 0.4084 1.2748 0.054 Uiso 1 1 calc R . .

loop_
_atom_site_aniso_label
_atom_site_aniso_U_11
_atom_site_aniso_U_22
_atom_site_aniso_U_33
_atom_site_aniso_U_23
_atom_site_aniso_U_13
_atom_site_aniso_U_12
Sn1 0.02818(12) 0.01641(10) 0.02192(10) 0.00021(6) 0.00226(7) 0.00266(7)
Cl1 0.0323(4) 0.0400(4) 0.0452(4) -0.0026(3) -0.0055(3) 0.0135(3)
Cl2 0.0336(4) 0.0256(3) 0.0277(3) -0.0068(2) 0.0065(3) 0.0021(3)
Cl3 0.0427(4) 0.0311(3) 0.0225(3) -0.0043(2) 0.0073(3) -0.0057(3)
Cl4 0.0725(6) 0.0200(3) 0.0382(4) 0.0048(3) 0.0100(4) -0.0070(3)
F1 0.0280(8) 0.0266(8) 0.0383(8) -0.0050(7) 0.0071(7) -0.0065(7)
F2 0.0497(11) 0.0363(9) 0.0270(8) -0.0078(7) 0.0090(7) -0.0039(8)
N1 0.0221(11) 0.0233(11) 0.0259(10) 0.0016(8) 0.0101(9) 0.0024(9)
O1 0.0288(10) 0.0258(9) 0.0412(11) -0.0019(8) 0.0161(8) 0.0033(8)
O2 0.0237(9) 0.0172(9) 0.0282(9) 0.0020(7) 0.0058(7) -0.0009(7)
O3 0.0352(11) 0.0243(9) 0.0317(10) 0.0058(8) 0.0193(8) 0.0013(8)
O4 0.0181(9) 0.0203(8) 0.0193(8) -0.0009(6) 0.0066(6) 0.0012(7)
O5 0.0226(9) 0.0179(8) 0.0230(8) 0.0013(7) 0.0046(7) 0.0017(7)
C1 0.0236(13) 0.0246(13) 0.0264(12) 0.0010(10) 0.0086(10) 0.0044(11)
C2 0.0198(12) 0.0179(11) 0.0203(11) -0.0003(9) 0.0085(9) -0.0003(10)
C3 0.0273(14) 0.0249(13) 0.0276(13) -0.0070(10) 0.0110(11) -0.0046(11)
C4 0.0324(15) 0.0188(12) 0.0380(15) -0.0013(11) 0.0139(12) 0.0026(11)
C5 0.0271(14) 0.0260(14) 0.0470(16) 0.0105(12) 0.0127(12) 0.0054(12)
C6 0.0212(13) 0.0358(15) 0.0255(13) 0.0098(11) 0.0060(10) 0.0101(12)
C7 0.0228(13) 0.0210(12) 0.0197(11) -0.0012(9) 0.0055(9) -0.0024(10)
C8 0.0432(18) 0.0327(15) 0.0350(15) 0.0091(12) 0.0202(13) -0.0043(13)
C9 0.098(3) 0.064(3) 0.081(3) 0.024(2) 0.068(3) 0.010(2)
C10 0.0224(13) 0.0142(11) 0.0239(12) -0.0032(9) 0.0068(10) 0.0004(10)
C11 0.0231(14) 0.0357(15) 0.0383(15) 0.0006(12) 0.0133(11) 0.0058(12)
C12 0.0275(16) 0.055(2) 0.0459(17) -0.0069(15) 0.0103(13) -0.0049(14)
C13 0.0298(14) 0.0288(14) 0.0273(13) 0.0070(11) 0.0134(11) 0.0038(12)
C14 0.0385(17) 0.0420(17) 0.0285(14) -0.0033(12) 0.0084(12) 0.0016(14)

loop_
_atom_type_symbol
_atom_type_description
_atom_type_scat_dispersion_real
_atom_type_scat_dispersion_imag
_atom_type_scat_source
C C 0.0033 0.0016 'International Tables Vol C Tables 4.2.6.8 and 6.1.1.4'
H H 0.0000 0.0000 'International Tables Vol C Tables 4.2.6.8 and 6.1.1.4'
N N 0.0061 0.0033 'International Tables Vol C Tables 4.2.6.8 and 6.1.1.4'
O O 0.0106 0.0060 'International Tables Vol C Tables 4.2.6.8 and 6.1.1.4'
F F 0.0171 0.0103 'International Tables Vol C Tables 4.2.6.8 and 6.1.1.4'
Sn Sn -0.6537 1.4246 'International Tables Vol C Tables 4.2.6.8 and 6.1.1.4'
Cl Cl 0.1484 0.1585 'International Tables Vol C Tables 4.2.6.8 and 6.1.1.4'

loop_
_citation_id
_citation_doi
_citation_year
1 10.1039/b401245c 2004

loop_
_geom_angle_atom_site_label_1
_geom_angle_atom_site_label_2
_geom_angle_atom_site_label_3
_geom_angle
_geom_angle_site_symmetry_1
_geom_angle_site_symmetry_3
_geom_angle_publ_flag
O5 Sn1 O2 78.30(6) . . ?
O5 Sn1 Cl4 165.61(5) . . ?
O2 Sn1 Cl4 87.43(5) . . ?
O5 Sn1 Cl1 92.21(5) . . ?
O2 Sn1 Cl1 170.42(5) . . ?
Cl4 Sn1 Cl1 102.10(3) . . ?
O5 Sn1 Cl3 86.48(5) . . ?
O2 Sn1 Cl3 83.57(5) . . ?
Cl4 Sn1 Cl3 93.73(3) . . ?
Cl1 Sn1 Cl3 94.65(3) . . ?
O5 Sn1 Cl2 85.75(5) . . ?
O2 Sn1 Cl2 86.60(5) . . ?
Cl4 Sn1 Cl2 91.71(3) . . ?
Cl1 Sn1 Cl2 94.07(3) . . ?
Cl3 Sn1 Cl2 168.53(2) . . ?
C10 N1 C11 119.4(2) . . ?
C10 N1 C13 122.4(2) . . ?
C11 N1 C13 118.2(2) . . ?
C4 O1 C1 96.54(19) . . ?
C7 O2 Sn1 129.98(16) . . ?
C7 O3 C8 117.5(2) . . ?
C10 O4 C2 119.57(18) . . ?
C10 O5 Sn1 124.58(15) . . ?
O1 C1 C6 104.1(2) . . ?
O1 C1 C2 100.06(19) . . ?
C6 C1 C2 107.1(2) . . ?
O4 C2 C7 110.85(19) . . ?
O4 C2 C3 112.16(19) . . ?
C7 C2 C3 116.86(19) . . ?
O4 C2 C1 107.68(17) . . ?
C7 C2 C1 110.0(2) . . ?
C3 C2 C1 98.21(19) . . ?
F2 C3 F1 107.3(2) . . ?
F2 C3 C4 111.9(2) . . ?
F1 C3 C4 112.3(2) . . ?
F2 C3 C2 112.8(2) . . ?
F1 C3 C2 110.78(19) . . ?
C4 C3 C2 101.8(2) . . ?
O1 C4 C5 103.6(2) . . ?
O1 C4 C3 98.7(2) . . ?
C5 C4 C3 107.4(2) . . ?
C6 C5 C4 105.1(2) . . ?
C5 C6 C1 105.0(2) . . ?
O2 C7 O3 123.7(2) . . ?
O2 C7 C2 122.9(2) . . ?
O3 C7 C2 113.2(2) . . ?
C9 C8 O3 107.4(3) . . ?
O5 C10 N1 124.3(2) . . ?
O5 C10 O4 121.7(2) . . ?
N1 C10 O4 114.0(2) . . ?
N1 C11 C12 111.7(2) . . ?
N1 C13 C14 112.2(2) . . ?

loop_
_geom_bond_atom_site_label_1
_geom_bond_atom_site_label_2
_geom_bond_distance
_geom_bond_site_symmetry_2
_geom_bond_publ_flag
Sn1 O5 2.1378(16) . ?
Sn1 O2 2.2268(17) . ?
Sn1 Cl4 2.3418(7) . ?
Sn1 Cl1 2.3450(8) . ?
Sn1 Cl3 2.3494(7) . ?
Sn1 Cl2 2.3740(7) . ?
F1 C3 1.350(3) . ?
F2 C3 1.332(3) . ?
N1 C10 1.295(3) . ?
N1 C11 1.469(3) . ?
N1 C13 1.472(3) . ?
O1 C4 1.416(3) . ?
O1 C1 1.419(3) . ?
O2 C7 1.221(3) . ?
O3 C7 1.289(3) . ?
O3 C8 1.478(3) . ?
O4 C10 1.354(3) . ?
O4 C2 1.416(3) . ?
O5 C10 1.258(3) . ?
C1 C6 1.488(4) . ?
C1 C2 1.582(3) . ?
C2 C7 1.517(3) . ?
C2 C3 1.571(3) . ?
C3 C4 1.551(4) . ?
C4 C5 1.502(4) . ?
C5 C6 1.338(4) . ?
C8 C9 1.442(5) . ?
C11 C12 1.505(4) . ?
C13 C14 1.508(4) . ?
